data_2212227
loop_
_publ_author_name
'Wu, Wen-Yuan '
'Zhai, Li-Xin'

_publ_section_title
;
 Poly[diaqua-\m-oxalato-copper(II) monohydrate]
;
_journal_coeditor_code HK2180
_journal_issue 2
_journal_name_full 'Acta Crystallographica Section E'
_journal_page_first m429
_journal_page_last m430
_journal_paper_doi 10.1107/S1600536806055437
_journal_volume 63
_journal_year 2007
_chemical_formula_iupac '[Cu (C2 O4) (H2 O)2] , H2 O'
_chemical_formula_moiety 'C2 H4 Cu O6 , H2 O'
_chemical_formula_sum 'C2 H6 Cu O7'
_chemical_formula_weight 205.61
_chemical_name_common 'copper oxalate trihydrate'
_chemical_name_systematic
;
Poly[diaqua-\m-oxalato-copper(II) monohydrate]
;
_space_group_IT_number 54
_symmetry_cell_setting orthorhombic
_symmetry_space_group_name_Hall '-P 2a 2ac'
_symmetry_space_group_name_H-M 'P c c a'
_atom_sites_solution_hydrogens geom
_atom_sites_solution_primary direct
_atom_sites_solution_secondary difmap
_audit_creation_method SHELXL97
_cell_angle_alpha 90.00
_cell_angle_beta 90.00
_cell_angle_gamma 90.00
_cell_formula_units_Z 4
_cell_length_a 9.760(2)
_cell_length_b 6.6015(16)
_cell_length_c 10.500(3)
_cell_measurement_reflns_used 812
_cell_measurement_temperature 294(2)
_cell_measurement_theta_max 27.42
_cell_measurement_theta_min 3.09
_cell_volume 676.5(3)
_computing_cell_refinement 'SAINT-Plus (Bruker, 2000)'
_computing_data_collection 'SMART (Bruker, 2000)'
_computing_data_reduction SAINT-Plus
_computing_molecular_graphics SHELXTL
_computing_publication_material SHELXTL
_computing_structure_refinement SHELXTL
_computing_structure_solution 'SHELXTL (Bruker, 2000)'
_diffrn_ambient_temperature 294(2)
_diffrn_measured_fraction_theta_full 0.985
_diffrn_measured_fraction_theta_max 0.985
_diffrn_measurement_device_type 'Bruker SMART APEX CCD area-detector'
_diffrn_measurement_method '\f and \w'
_diffrn_radiation_monochromator graphite
_diffrn_radiation_source 'fine-focus sealed tube'
_diffrn_radiation_type MoK\a
_diffrn_radiation_wavelength 0.71073
_diffrn_reflns_av_R_equivalents 0.0893
_diffrn_reflns_av_sigmaI/netI 0.0529
_diffrn_reflns_limit_h_max 11
_diffrn_reflns_limit_h_min -10
_diffrn_reflns_limit_k_max 7
_diffrn_reflns_limit_k_min -6
_diffrn_reflns_limit_l_max 12
_diffrn_reflns_limit_l_min -12
_diffrn_reflns_number 1731
_diffrn_reflns_theta_full 25.09
_diffrn_reflns_theta_max 25.09
_diffrn_reflns_theta_min 3.09
_exptl_absorpt_coefficient_mu 3.213
_exptl_absorpt_correction_T_max 0.827
_exptl_absorpt_correction_T_min 0.658
_exptl_absorpt_correction_type multi-scan
_exptl_absorpt_process_details '(SADABS; Bruker, 2000)'
_exptl_crystal_colour blue
_exptl_crystal_density_diffrn 2.019
_exptl_crystal_density_method 'not measured'
_exptl_crystal_description needle
_exptl_crystal_F_000 412
_exptl_crystal_size_max 0.35
_exptl_crystal_size_mid 0.10
_exptl_crystal_size_min 0.06
_refine_diff_density_max 0.862
_refine_diff_density_min -1.188
_refine_ls_extinction_method none
_refine_ls_goodness_of_fit_ref 1.620
_refine_ls_hydrogen_treatment constr
_refine_ls_matrix_type full
_refine_ls_number_parameters 47
_refine_ls_number_reflns 590
_refine_ls_number_restraints 0
_refine_ls_restrained_S_all 1.620
_refine_ls_R_factor_all 0.0796
_refine_ls_R_factor_gt 0.0695
_refine_ls_shift/su_max 0.000
_refine_ls_shift/su_mean 0.000
_refine_ls_structure_factor_coef Fsqd
_refine_ls_weighting_details 'calc w = 1/[\s^2^(Fo^2^)+(0.0298P)^2^+5.9975P] where P=(Fo^2^+2Fc^2^)/3'
_refine_ls_weighting_scheme calc
_refine_ls_wR_factor_gt 0.1803
_refine_ls_wR_factor_ref 0.1835
_reflns_number_gt 514
_reflns_number_total 590
_reflns_threshold_expression I>2\s(I)
_cod_data_source_file hk2180.cif
_cod_data_source_block I
_cod_database_code 2212227
_cod_database_fobs_code 2212227

loop_
_symmetry_equiv_pos_as_xyz
'x, y, z'
'-x+1/2, -y, z'
'-x, y, -z+1/2'
'x+1/2, -y, -z+1/2'
'-x, -y, -z'
'x-1/2, y, -z'
'x, -y, z-1/2'
'-x-1/2, y, z-1/2'

loop_
_atom_site_type_symbol
_atom_site_label
_atom_site_fract_x
_atom_site_fract_y
_atom_site_fract_z
_atom_site_U_iso_or_equiv
_atom_site_adp_type
_atom_site_calc_flag
_atom_site_refinement_flags
_atom_site_occupancy
Cu Cu1 0.2500 0.5000 0.14098(15) 0.0292(6) Uani d S 1
C C1 -0.0185(3) 0.3935(6) 0.0290(4) 0.0192(17) Uani d . 1
O O1 0.0679(6) 0.3185(9) 0.1019(5) 0.0191(14) Uani d . 1
O O2 0.1318(5) 0.6785(8) 0.0017(5) 0.0138(13) Uani d . 1
O O3 0.1864(6) 0.7005(9) 0.2926(5) 0.0225(14) Uani d . 1
O O4 0.0000 -0.0102(13) 0.2500 0.0175(18) Uani d S 1
H H3B 0.1584 0.8266 0.2572 0.026 Uiso d R 1
H H3A 0.2622 0.7209 0.3497 0.026 Uiso d R 1
H H4A 0.0302 0.0734 0.1806 0.026 Uiso d R 1

loop_
_atom_site_aniso_label
_atom_site_aniso_U_11
_atom_site_aniso_U_22
_atom_site_aniso_U_33
_atom_site_aniso_U_12
_atom_site_aniso_U_13
_atom_site_aniso_U_23
Cu1 0.0267(10) 0.0344(11) 0.0265(10) 0.0005(8) 0.000 0.000
C1 0.022(4) 0.019(4) 0.016(3) 0.001(3) -0.010(3) 0.000(3)
O1 0.015(3) 0.018(3) 0.025(3) -0.003(3) -0.007(3) 0.012(3)
O2 0.012(3) 0.017(3) 0.012(3) -0.004(2) -0.002(2) 0.004(2)
O3 0.027(3) 0.023(3) 0.017(3) 0.015(3) -0.005(3) -0.005(3)
O4 0.023(4) 0.010(4) 0.019(4) 0.000 0.004(3) 0.000

loop_
_atom_type_symbol
_atom_type_description
_atom_type_scat_dispersion_real
_atom_type_scat_dispersion_imag
_atom_type_scat_source
C C 0.0033 0.0016 'International Tables Vol C Tables 4.2.6.8 and 6.1.1.4'
H H 0.0000 0.0000 'International Tables Vol C Tables 4.2.6.8 and 6.1.1.4'
O O 0.0106 0.0060 'International Tables Vol C Tables 4.2.6.8 and 6.1.1.4'
Cu Cu 0.3201 1.2651 'International Tables Vol C Tables 4.2.6.8 and 6.1.1.4'

loop_
_geom_angle_atom_site_label_1
_geom_angle_atom_site_label_2
_geom_angle_atom_site_label_3
_geom_angle_site_symmetry_1
_geom_angle_site_symmetry_3
_geom_angle
_geom_angle_publ_flag
O3 Cu1 O3 . 2_565 85.1(3) ?
O3 Cu1 O1 . . 103.9(2) yes
O3 Cu1 O1 2_565 . 92.1(2) ?
O3 Cu1 O1 . 2_565 92.1(2) ?
O3 Cu1 O1 2_565 2_565 103.9(2) ?
O1 Cu1 O1 . 2_565 158.3(3) ?
O3 Cu1 O2 . 2_565 165.1(2) ?
O3 Cu1 O2 2_565 2_565 90.6(2) ?
O1 Cu1 O2 . 2_565 90.5(2) ?
O1 Cu1 O2 2_565 2_565 75.1(2) ?
O3 Cu1 O2 . . 90.6(2) yes
O3 Cu1 O2 2_565 . 165.1(2) ?
O1 Cu1 O2 . . 75.1(2) yes
O1 Cu1 O2 2_565 . 90.5(2) ?
O2 Cu1 O2 2_565 . 96.9(3) ?
O1 C1 O2 . 5_565 127.6(7) ?
O1 C1 C1 . 5_565 116.0(8) ?
O2 C1 C1 5_565 5_565 116.3(8) ?
C1 O1 Cu1 . . 116.7(5) yes
C1 O2 Cu1 5_565 . 115.6(5) ?
Cu1 O3 H3B . . 109.2 ?
Cu1 O3 H3A . . 108.9 ?
H3B O3 H3A . . 110.0 ?

loop_
_geom_bond_atom_site_label_1
_geom_bond_atom_site_label_2
_geom_bond_site_symmetry_2
_geom_bond_distance
_geom_bond_publ_flag
Cu1 O3 . 2.162(6) yes
Cu1 O3 2_565 2.162(6) ?
Cu1 O1 . 2.182(5) yes
Cu1 O1 2_565 2.182(5) ?
Cu1 O2 2_565 2.204(5) ?
Cu1 O2 . 2.204(5) yes
C1 O1 . 1.242(8) yes
C1 O2 5_565 1.246(8) yes
C1 C1 5_565 1.574(6) yes
O3 H3B . 0.9600 ?
O3 H3A . 0.9600 ?
O4 H4A . 0.9600 ?

loop_
_geom_hbond_atom_site_label_D
_geom_hbond_atom_site_label_H
_geom_hbond_atom_site_label_A
_geom_hbond_site_symmetry_A
_geom_hbond_distance_DH
_geom_hbond_distance_HA
_geom_hbond_distance_DA
_geom_hbond_angle_DHA
_geom_hbond_publ_flag
O3 H3B O4 1_565 0.96 1.89 2.675(8) 138.6 yes
O3 H3A O2 8_656 0.96 1.92 2.827(8) 155.6 yes
O4 H4A O1 . 0.96 1.85 2.751(9) 154.2 yes

loop_
_geom_torsion_atom_site_label_1
_geom_torsion_atom_site_label_2
_geom_torsion_atom_site_label_3
_geom_torsion_atom_site_label_4
_geom_torsion_site_symmetry_1
_geom_torsion_site_symmetry_4
_geom_torsion
O2 C1 O1 Cu1 5_565 . -176.4(6)
C1 C1 O1 Cu1 5_565 . 2.1(10)
O3 Cu1 O1 C1 . . 83.8(6)
O3 Cu1 O1 C1 2_565 . 169.3(6)
O1 Cu1 O1 C1 2_565 . -52.7(5)
O2 Cu1 O1 C1 2_565 . -100.1(6)
O2 Cu1 O1 C1 . . -3.1(5)
O3 Cu1 O2 C1 . 5_565 -100.5(5)
O3 Cu1 O2 C1 2_565 5_565 -27.4(11)
O1 Cu1 O2 C1 . 5_565 3.8(5)
O1 Cu1 O2 C1 2_565 5_565 167.4(5)
O2 Cu1 O2 C1 2_565 5_565 92.4(5)
